data_2211475
loop_
_publ_author_name
'Zhang, Shi-Guo'
'Li, Wei-Nan'
'Shi, Jing-Min'

_publ_section_title
;
 Poly[(\m-4-methylpyridine
 <i>N</i>-oxide)bis(\m-thiocyanato)cobalt(II)]
;
_journal_coeditor_code IS2102
_journal_issue 12
_journal_name_full 'Acta Crystallographica Section E'
_journal_page_first m3506
_journal_page_last m3608
_journal_paper_doi 10.1107/S1600536806049968
_journal_volume 62
_journal_year 2006
_chemical_formula_iupac '[Co (N C S)2 (C6 H7 N O)]'
_chemical_formula_moiety 'C8 H7 Co N3 O S2'
_chemical_formula_sum 'C8 H7 Co N3 O S2'
_chemical_formula_weight 284.24
_chemical_name_systematic
;
Poly[(\m-4-methylpyridine <i>N</i>-oxide)bis(\m~1,3~-thiocyanato)cobalt(II)]
;
_space_group_IT_number 2
_symmetry_cell_setting triclinic
_symmetry_space_group_name_Hall '-P 1'
_symmetry_space_group_name_H-M 'P -1'
_atom_sites_solution_hydrogens geom
_atom_sites_solution_primary direct
_atom_sites_solution_secondary difmap
_audit_creation_method SHELXL-97
_cell_angle_alpha 71.059(5)
_cell_angle_beta 76.441(5)
_cell_angle_gamma 72.690(4)
_cell_formula_units_Z 2
_cell_length_a 7.945(3)
_cell_length_b 8.170(3)
_cell_length_c 9.642(3)
_cell_measurement_reflns_used 748
_cell_measurement_temperature 298(2)
_cell_measurement_theta_max 22.27
_cell_measurement_theta_min 2.71
_cell_volume 558.5(3)
_computing_cell_refinement 'SAINT (Bruker, 1997)'
_computing_data_collection 'SMART (Bruker, 1997)'
_computing_data_reduction SAINT
_computing_molecular_graphics SHELXTL
_computing_publication_material SHELXTL
_computing_structure_refinement SHELXTL
_computing_structure_solution 'SHELXTL  (Bruker, 2001)'
_diffrn_ambient_temperature 298(2)
_diffrn_measured_fraction_theta_full 0.980
_diffrn_measured_fraction_theta_max 0.980
_diffrn_measurement_device_type 'Bruker SMART APEX CCD'
_diffrn_measurement_method '\f and \w'
_diffrn_radiation_monochromator graphite
_diffrn_radiation_source 'fine-focus sealed tube'
_diffrn_radiation_type MoK\a
_diffrn_radiation_wavelength 0.71073
_diffrn_reflns_av_R_equivalents 0.0490
_diffrn_reflns_av_sigmaI/netI 0.0866
_diffrn_reflns_limit_h_max 8
_diffrn_reflns_limit_h_min -9
_diffrn_reflns_limit_k_max 9
_diffrn_reflns_limit_k_min -9
_diffrn_reflns_limit_l_max 11
_diffrn_reflns_limit_l_min -9
_diffrn_reflns_number 2953
_diffrn_reflns_theta_full 25.25
_diffrn_reflns_theta_max 25.25
_diffrn_reflns_theta_min 2.26
_diffrn_standards_decay_% 0
_diffrn_standards_number 0
_exptl_absorpt_coefficient_mu 1.884
_exptl_absorpt_correction_T_max 0.8639
_exptl_absorpt_correction_T_min 0.4778
_exptl_absorpt_correction_type multi-scan
_exptl_absorpt_process_details '(SADABS; Sheldrick, 1996)'
_exptl_crystal_colour blue
_exptl_crystal_density_diffrn 1.690
_exptl_crystal_density_method 'not measured'
_exptl_crystal_description prism
_exptl_crystal_F_000 286
_exptl_crystal_size_max 0.46
_exptl_crystal_size_mid 0.16
_exptl_crystal_size_min 0.08
_refine_diff_density_max 0.505
_refine_diff_density_min -0.313
_refine_ls_extinction_method none
_refine_ls_goodness_of_fit_ref 0.884
_refine_ls_hydrogen_treatment constr
_refine_ls_matrix_type full
_refine_ls_number_parameters 137
_refine_ls_number_reflns 1981
_refine_ls_number_restraints 0
_refine_ls_restrained_S_all 0.884
_refine_ls_R_factor_all 0.0671
_refine_ls_R_factor_gt 0.0483
_refine_ls_shift/su_max 0.000
_refine_ls_shift/su_mean 0.000
_refine_ls_structure_factor_coef Fsqd
_refine_ls_weighting_details 'calc w=1/[\s^2^(Fo^2^)+(0.0352P)^2^] where P=(Fo^2^+2Fc^2^)/3'
_refine_ls_weighting_scheme calc
_refine_ls_wR_factor_gt 0.0931
_refine_ls_wR_factor_ref 0.0987
_reflns_number_gt 1419
_reflns_number_total 1981
_reflns_threshold_expression I>2\s(I)
_cod_data_source_file is2102.cif
_cod_data_source_block I
_cod_depositor_comments
;
The following automatic conversions were performed:
'_symmetry_cell_setting' value 'Triclinic' changed to 'triclinic'
according to '/home/saulius/struct/CIF-dictionaries/cif_core.dic'
dictionary named 'cif_core.dic' version 2.4.1 from
2010-06-29.

'_geom_bond_publ_flag' value 'Y' changed to 'y' according to
'/home/saulius/struct/CIF-dictionaries/cif_core.dic' dictionary named
'cif_core.dic' version 2.4.1 from 2010-06-29 (6 times).

Automatic conversion script
Id: cif_fix_enum 1527 2010-12-29 10:47:43Z saulius 

The following automatic conversions were performed:

'_symmetry_cell_setting' value 'Triclinic' changed to 'triclinic'
according to /home/saulius/struct/CIF-dictionaries/cif_core.dic
dictionary named 'cif_core.dic' version 2.4.1 from
2010-06-29.

'_geom_bond_publ_flag' value 'Y' changed to 'y'
according to /home/saulius/struct/CIF-dictionaries/cif_core.dic
dictionary named 'cif_core.dic' version 2.4.1 from 2010-06-29 (6
times).

Automatic conversion script
Id: cif_fix_values 1715 2011-07-08 13:25:40Z adriana 
;
_cod_database_code 2211475
_cod_database_fobs_code 2211475

loop_
_symmetry_equiv_pos_as_xyz
'x, y, z'
'-x, -y, -z'

loop_
_atom_site_type_symbol
_atom_site_label
_atom_site_fract_x
_atom_site_fract_y
_atom_site_fract_z
_atom_site_U_iso_or_equiv
_atom_site_adp_type
_atom_site_calc_flag
_atom_site_refinement_flags
_atom_site_occupancy
Co Co1 0.37364(8) 0.36815(8) 0.48750(8) 0.0357(2) Uani d . 1
S S1 0.21315(16) 0.39574(18) 0.28195(16) 0.0478(4) Uani d . 1
S S2 0.64935(16) 0.24144(15) 0.30400(15) 0.0419(4) Uani d . 1
O O1 0.4570(4) 0.6052(3) 0.3810(4) 0.0375(8) Uani d . 1
N N1 -0.1453(5) 0.5128(5) 0.3957(5) 0.0426(10) Uani d . 1
N N2 0.6366(5) -0.1158(5) 0.3880(5) 0.0424(10) Uani d . 1
N N3 0.3658(5) 0.7437(5) 0.2861(5) 0.0353(9) Uani d . 1
C C1 0.0017(6) 0.4663(6) 0.3479(5) 0.0334(11) Uani d . 1
C C2 0.6408(6) 0.0314(6) 0.3534(5) 0.0339(11) Uani d . 1
C C3 0.2263(6) 0.8590(6) 0.3373(6) 0.0430(13) Uani d . 1
C C4 0.1386(6) 1.0053(6) 0.2389(7) 0.0499(14) Uani d . 1
C C5 0.1888(7) 1.0348(7) 0.0903(7) 0.0494(14) Uani d . 1
C C6 0.3281(7) 0.9076(7) 0.0423(6) 0.0589(15) Uani d . 1
C C7 0.4151(7) 0.7640(7) 0.1419(6) 0.0476(13) Uani d . 1
C C8 0.0970(8) 1.1993(7) -0.0168(7) 0.076(2) Uani d . 1
H H1 0.5096 0.6801 0.1079 0.057 Uiso calc R 1
H H2 0.1887 0.8406 0.4389 0.052 Uiso calc R 1
H H3 0.0426 1.0860 0.2753 0.060 Uiso calc R 1
H H4 0.3633 0.9197 -0.0589 0.071 Uiso calc R 1
H H5B 0.1431 1.1922 -0.1166 0.114 Uiso calc R 1
H H6C 0.1184 1.3030 -0.0044 0.114 Uiso calc R 1
H H7A -0.0290 1.2075 0.0025 0.114 Uiso calc R 1

loop_
_atom_site_aniso_label
_atom_site_aniso_U_11
_atom_site_aniso_U_22
_atom_site_aniso_U_33
_atom_site_aniso_U_12
_atom_site_aniso_U_13
_atom_site_aniso_U_23
N1 0.037(2) 0.046(3) 0.049(3) -0.007(2) -0.010(2) -0.019(2)
N2 0.038(2) 0.032(2) 0.056(3) -0.0074(19) -0.002(2) -0.016(2)
Co1 0.0322(4) 0.0279(4) 0.0482(5) -0.0065(3) -0.0109(3) -0.0095(3)
S2 0.0413(7) 0.0293(7) 0.0526(9) -0.0087(5) -0.0024(6) -0.0111(6)
S1 0.0352(7) 0.0579(8) 0.0574(10) -0.0075(6) -0.0083(6) -0.0277(8)
O1 0.0389(18) 0.0215(16) 0.052(2) -0.0031(14) -0.0211(16) -0.0034(16)
N3 0.034(2) 0.032(2) 0.043(3) -0.0105(18) -0.0087(19) -0.010(2)
C2 0.027(2) 0.033(3) 0.041(3) -0.004(2) -0.003(2) -0.014(2)
C1 0.042(3) 0.029(2) 0.038(3) -0.011(2) -0.014(2) -0.012(2)
C5 0.050(3) 0.045(3) 0.055(4) -0.016(3) -0.024(3) -0.001(3)
C3 0.042(3) 0.041(3) 0.040(3) -0.002(2) -0.005(2) -0.011(3)
C6 0.072(4) 0.064(4) 0.042(4) -0.022(3) -0.014(3) -0.008(3)
C4 0.041(3) 0.037(3) 0.067(4) 0.003(2) -0.020(3) -0.012(3)
C7 0.057(3) 0.044(3) 0.040(4) -0.010(3) -0.004(3) -0.016(3)
C8 0.084(4) 0.063(4) 0.075(5) -0.015(3) -0.046(4) 0.010(4)

loop_
_atom_type_symbol
_atom_type_description
_atom_type_scat_dispersion_real
_atom_type_scat_dispersion_imag
_atom_type_scat_source
C C 0.0033 0.0016 'International Tables Vol C Tables 4.2.6.8 and 6.1.1.4'
H H 0.0000 0.0000 'International Tables Vol C Tables 4.2.6.8 and 6.1.1.4'
N N 0.0061 0.0033 'International Tables Vol C Tables 4.2.6.8 and 6.1.1.4'
O O 0.0106 0.0060 'International Tables Vol C Tables 4.2.6.8 and 6.1.1.4'
S S 0.1246 0.1234 'International Tables Vol C Tables 4.2.6.8 and 6.1.1.4'
Co Co 0.3494 0.9721 'International Tables Vol C Tables 4.2.6.8 and 6.1.1.4'

loop_
_geom_angle_atom_site_label_1
_geom_angle_atom_site_label_2
_geom_angle_atom_site_label_3
_geom_angle_site_symmetry_1
_geom_angle_site_symmetry_3
_geom_angle
C1 N1 Co1 . 2_566 162.3(4)
C2 N2 Co1 . 2_656 162.2(4)
N2 Co1 N1 2_656 2_566 94.44(15)
N2 Co1 O1 2_656 . 163.09(14)
N1 Co1 O1 2_566 . 94.42(14)
N2 Co1 O1 2_656 2_666 93.63(14)
N1 Co1 O1 2_566 2_666 93.04(13)
O1 Co1 O1 . 2_666 71.53(13)
N2 Co1 S1 2_656 . 99.77(12)
N1 Co1 S1 2_566 . 92.53(12)
O1 Co1 S1 . . 94.20(9)
O1 Co1 S1 2_666 . 165.04(9)
N2 Co1 S2 2_656 . 90.58(11)
N1 Co1 S2 2_566 . 172.25(12)
O1 Co1 S2 . . 82.24(9)
O1 Co1 S2 2_666 . 92.52(9)
S1 Co1 S2 . . 80.79(5)
C2 S2 Co1 . . 100.38(16)
C1 S1 Co1 . . 103.18(16)
N3 O1 Co1 . . 123.2(2)
N3 O1 Co1 . 2_666 123.4(2)
Co1 O1 Co1 . 2_666 108.47(13)
C7 N3 C3 . . 120.7(4)
C7 N3 O1 . . 119.2(4)
C3 N3 O1 . . 120.1(4)
N2 C2 S2 . . 179.3(4)
N1 C1 S1 . . 178.9(5)
C4 C5 C6 . . 116.8(5)
C4 C5 C8 . . 121.3(5)
C6 C5 C8 . . 121.9(6)
N3 C3 C4 . . 119.6(5)
N3 C3 H2 . . 120.2
C4 C3 H2 . . 120.2
C7 C6 C5 . . 120.7(5)
C7 C6 H4 . . 119.6
C5 C6 H4 . . 119.6
C5 C4 C3 . . 121.6(5)
C5 C4 H3 . . 119.2
C3 C4 H3 . . 119.2
N3 C7 C6 . . 120.5(5)
N3 C7 H1 . . 119.8
C6 C7 H1 . . 119.8
C5 C8 H7A . . 109.5
C5 C8 H5B . . 109.5
H7A C8 H5B . . 109.5
C5 C8 H6C . . 109.5
H7A C8 H6C . . 109.5
H5B C8 H6C . . 109.5

loop_
_geom_bond_atom_site_label_1
_geom_bond_atom_site_label_2
_geom_bond_site_symmetry_2
_geom_bond_distance
_geom_bond_publ_flag
N1 C1 . 1.148(5) ?
N2 C2 . 1.147(5) ?
Co1 N1 2_566 2.052(4) y
Co1 N2 2_656 2.036(4) y
Co1 O1 . 2.097(3) y
Co1 O1 2_666 2.149(3) y
Co1 S1 . 2.5156(16) y
Co1 S2 . 2.6500(15) y
S2 C2 . 1.643(5) ?
S1 C1 . 1.649(5) ?
O1 N3 . 1.339(4) ?
O1 Co1 2_666 2.149(3) ?
N3 C7 . 1.322(6) ?
N3 C3 . 1.336(5) ?
C5 C4 . 1.355(7) ?
C5 C6 . 1.381(7) ?
C5 C8 . 1.508(7) ?
C3 C4 . 1.376(6) ?
C3 H2 . 0.9300 ?
C6 C7 . 1.369(7) ?
C6 H4 . 0.9300 ?
C4 H3 . 0.9300 ?
C7 H1 . 0.9300 ?
C8 H7A . 0.9600 ?
C8 H5B . 0.9600 ?
C8 H6C . 0.9600 ?

loop_
_geom_hbond_atom_site_label_D
_geom_hbond_atom_site_label_H
_geom_hbond_atom_site_label_A
_geom_hbond_site_symmetry_A
_geom_hbond_distance_DH
_geom_hbond_distance_HA
_geom_hbond_distance_DA
_geom_hbond_angle_DHA
C3 H2 S2 2_666 0.93 2.86 3.590(6) 137

loop_
_geom_torsion_atom_site_label_1
_geom_torsion_atom_site_label_2
_geom_torsion_atom_site_label_3
_geom_torsion_atom_site_label_4
_geom_torsion_site_symmetry_1
_geom_torsion_site_symmetry_4
_geom_torsion
N2 Co1 S2 C2 2_656 . 14.2(2)
O1 Co1 S2 C2 . . 178.88(19)
O1 Co1 S2 C2 2_666 . 107.90(19)
S1 Co1 S2 C2 . . -85.56(17)
N2 Co1 S1 C1 2_656 . 86.94(19)
N1 Co1 S1 C1 2_566 . -8.01(18)
O1 Co1 S1 C1 . . -102.63(18)
O1 Co1 S1 C1 2_666 . -119.8(3)
S2 Co1 S1 C1 . . 175.94(16)
N2 Co1 O1 N3 2_656 . 174.5(4)
N1 Co1 O1 N3 2_566 . -64.1(3)
O1 Co1 O1 N3 2_666 . -155.8(4)
S1 Co1 O1 N3 . . 28.8(3)
S2 Co1 O1 N3 . . 108.9(3)
N2 Co1 O1 Co1 2_656 2_666 -29.7(5)
N1 Co1 O1 Co1 2_566 2_666 91.73(15)
O1 Co1 O1 Co1 2_666 2_666 0.0
S1 Co1 O1 Co1 . 2_666 -175.39(11)
S2 Co1 O1 Co1 . 2_666 -95.30(12)
Co1 O1 N3 C7 . . -98.1(4)
Co1 O1 N3 C7 2_666 . 109.6(4)
Co1 O1 N3 C3 . . 81.6(4)
Co1 O1 N3 C3 2_666 . -70.6(4)
C7 N3 C3 C4 . . -3.3(7)
O1 N3 C3 C4 . . 177.0(4)
C4 C5 C6 C7 . . -2.9(8)
C8 C5 C6 C7 . . 176.6(5)
C6 C5 C4 C3 . . 2.2(8)
C8 C5 C4 C3 . . -177.4(5)
N3 C3 C4 C5 . . 0.8(8)
C3 N3 C7 C6 . . 2.5(7)
O1 N3 C7 C6 . . -177.8(4)
C5 C6 C7 N3 . . 0.7(8)
